data_1510442
loop_
_publ_author_name
'Ralle, M.'
'Jansen, M.'

_publ_section_title
;
 Darstellung und Kristallstruktur des neuen Lanthanaurates La4 Au2 O9
;
_journal_name_full 'Journal of Alloys Compd.'
_journal_page_first 7
_journal_page_last 13
_journal_paper_doi 10.1016/0925-8388(94)90707-2
_journal_volume 203
_journal_year 1994
_chemical_formula_sum 'Au2 La4 O9'
_chemical_name_systematic 'La4 Au2 O9'
_space_group_IT_number 60
_symmetry_space_group_name_Hall '-P 2n 2ab'
_symmetry_space_group_name_H-M 'P b c n'
_cell_angle_alpha 90
_cell_angle_beta 90
_cell_angle_gamma 90
_cell_formula_units_Z 4
_cell_length_a 12.1216
_cell_length_b 6.3199
_cell_length_c 12.1067
_cell_volume 927.462
_citation_journal_id_ASTM JALCEU
_cod_data_source_file gold_533.cif
_cod_data_source_block Au2La4O9
_cod_original_cell_volume 927.4616
_cod_database_code 1510442

loop_
_symmetry_equiv_pos_as_xyz
x,y,z
-x+1/2,-y+1/2,z+1/2
x+1/2,-y+1/2,-z
-x,y,-z+1/2
-x,-y,-z
x-1/2,y-1/2,-z-1/2
-x-1/2,y-1/2,z
x,-y,z-1/2

loop_
_atom_site_label
_atom_site_type_symbol
_atom_site_fract_x
_atom_site_fract_y
_atom_site_fract_z
_atom_site_occupancy
_atom_site_U_iso_or_equiv
Au1 Au+3 0.22897 0.07878 0.01139 1 0.0
O4 O-2 0.3362 0.4444 0.3559 1 0.0
La2 La+3 0.4888 0.24269 0.08902 1 0.0
O1 O-2 0.5 0.0216 0.25 1 0.0
O5 O-2 0.1178 0.4441 0.4481 1 0.0
O2 O-2 0.3009 0.1207 0.1566 1 0.0
La1 La+3 0.1597 0.30085 0.26426 1 0.0
O3 O-2 0.0809 0.1118 0.0872 1 0.0
